data_4112693
loop_
_publ_author_name
'Maria C. DeRosa'
'Derek J. Hodgson'
'Gary D. Enright'
'Brian Dawson'
'Christopher E. B. Evans'
'Robert J. Crutchley'

_publ_section_title
;
 Iridium Luminophore Complexes for Unimolecular Oxygen Sensors
;
_journal_name_full 'Journal of the American Chemical Society'
_journal_page_first 7619
_journal_page_last 7626
_journal_paper_doi 10.1021/ja049872h
_journal_volume 126
_journal_year 2004
_chemical_formula_sum 'C48 H45 Cl2 Ir N4 O7 S2'
_chemical_formula_weight 1117.10
_chemical_name_systematic
; 
 ? 
;
_space_group_IT_number 14
_symmetry_cell_setting monoclinic
_symmetry_space_group_name_Hall '-P 2ybc'
_symmetry_space_group_name_H-M 'P 1 21/c 1'
_atom_sites_solution_hydrogens geom
_atom_sites_solution_primary direct
_atom_sites_solution_secondary difmap
_audit_creation_method SHELXL-97
_cell_angle_alpha 90.00
_cell_angle_beta 124.9780(10)
_cell_angle_gamma 90.00
_cell_formula_units_Z 4
_cell_length_a 14.5249(9)
_cell_length_b 17.4530(11)
_cell_length_c 22.1208(14)
_cell_measurement_temperature 173(2)
_cell_volume 4594.8(5)
_computing_structure_refinement 'SHELXL-97 (Sheldrick, 1997)'
_computing_structure_solution 'SHELXS-97 (Sheldrick, 1990)'
_diffrn_ambient_temperature 173(2)
_diffrn_measured_fraction_theta_full 0.996
_diffrn_measured_fraction_theta_max 0.996
_diffrn_radiation_monochromator graphite
_diffrn_radiation_source 'fine-focus sealed tube'
_diffrn_radiation_type MoK\a
_diffrn_radiation_wavelength 0.71073
_diffrn_reflns_av_R_equivalents 0.0577
_diffrn_reflns_av_sigmaI/netI 0.0495
_diffrn_reflns_limit_h_max 20
_diffrn_reflns_limit_h_min -20
_diffrn_reflns_limit_k_max 23
_diffrn_reflns_limit_k_min -24
_diffrn_reflns_limit_l_max 30
_diffrn_reflns_limit_l_min -30
_diffrn_reflns_number 57453
_diffrn_reflns_theta_full 29.62
_diffrn_reflns_theta_max 29.62
_diffrn_reflns_theta_min 1.62
_exptl_absorpt_coefficient_mu 3.169
_exptl_crystal_density_diffrn 1.615
_exptl_crystal_F_000 2240
_exptl_crystal_size_max 0.20
_exptl_crystal_size_mid 0.16
_exptl_crystal_size_min 0.12
_refine_diff_density_max 1.781
_refine_diff_density_min -0.807
_refine_diff_density_rms 0.126
_refine_ls_extinction_method none
_refine_ls_goodness_of_fit_ref 1.012
_refine_ls_hydrogen_treatment mixed
_refine_ls_matrix_type full
_refine_ls_number_parameters 589
_refine_ls_number_reflns 12904
_refine_ls_number_restraints 12
_refine_ls_restrained_S_all 1.014
_refine_ls_R_factor_all 0.0766
_refine_ls_R_factor_gt 0.0434
_refine_ls_shift/su_max 0.168
_refine_ls_shift/su_mean 0.004
_refine_ls_structure_factor_coef Fsqd
_refine_ls_weighting_details 'calc w=1/[\s^2^(Fo^2^)+(0.0611P)^2^+4.1435P] where P=(Fo^2^+2Fc^2^)/3'
_refine_ls_weighting_scheme calc
_refine_ls_wR_factor_gt 0.1034
_refine_ls_wR_factor_ref 0.1176
_reflns_number_gt 8912
_reflns_number_total 12904
_reflns_threshold_expression >2sigma(I)
_cod_data_source_file ja049872hsi20040108_030425.cif
_cod_data_source_block p21c
_cod_database_code 4112693

loop_
_symmetry_equiv_pos_as_xyz
'x, y, z'
'-x, y+1/2, -z+1/2'
'-x, -y, -z'
'x, -y-1/2, z-1/2'

loop_
_atom_site_label
_atom_site_type_symbol
_atom_site_fract_x
_atom_site_fract_y
_atom_site_fract_z
_atom_site_U_iso_or_equiv
_atom_site_adp_type
_atom_site_occupancy
_atom_site_symmetry_multiplicity
_atom_site_calc_flag
_atom_site_refinement_flags
_atom_site_disorder_assembly
_atom_site_disorder_group
Ir1 Ir 0.413715(5) 0.225134(4) 0.068789(3) 0.03234(2) Uani 1 1 d . . .
S8 S 0.54471(4) 0.06616(3) 0.25938(2) 0.04650(15) Uani 1 1 d . . .
S38 S 0.24356(3) 0.38026(3) -0.12604(2) 0.04358(14) Uani 1 1 d . . .
O61 O 0.56279(10) 0.27984(8) 0.15538(7) 0.0459(4) Uani 1 1 d . . .
O64 O 0.49668(10) 0.20679(8) 0.01540(7) 0.0463(4) Uani 1 1 d . . .
O49 O 0.11154(12) 0.24477(10) -0.21241(7) 0.0563(5) Uani 1 1 d . . .
O48 O 0.09329(11) 0.13901(9) -0.16592(6) 0.0505(5) Uani 1 1 d . . .
O19 O 0.42671(10) 0.16213(9) 0.30200(6) 0.0480(4) Uani 1 1 d . . .
O18 O 0.29482(9) 0.24735(8) 0.23060(6) 0.0375(4) Uani 1 1 d . . .
O65 O 0.62973(11) 0.22331(11) -0.00576(8) 0.0671(6) Uani 1 1 d . . .
N31 N 0.35396(10) 0.32053(9) 0.00394(7) 0.0343(4) Uani 1 1 d . . .
N50 N 0.03432(18) -0.09650(12) -0.08677(11) 0.0761(8) Uani 1 1 d . . .
N1 N 0.48320(10) 0.13215(9) 0.13736(7) 0.0337(4) Uani 1 1 d . . .
N20 N -0.03388(12) 0.39359(11) 0.07362(9) 0.0538(6) Uani 1 1 d . . .
C63 C 0.66602(15) 0.27520(14) 0.10179(11) 0.0551(7) Uani 1 1 d . . .
H63 H 0.7349 0.2910 0.1100 0.066 Uiso 1 1 calc R . .
C6 C 0.65439(16) -0.03842(14) 0.22303(12) 0.0604(8) Uani 1 1 d . . .
H6 H 0.6840 -0.0662 0.2675 0.072 Uiso 1 1 calc R . .
C12 C 0.25340(12) 0.28263(10) 0.11141(8) 0.0327(5) Uani 1 1 d . . .
C11 C 0.34650(12) 0.23725(9) 0.12485(8) 0.0307(5) Uani 1 1 d . . .
C42 C 0.21952(13) 0.10963(11) -0.03482(9) 0.0367(5) Uani 1 1 d . . .
C45 C 0.09262(17) -0.02887(13) -0.06988(11) 0.0573(8) Uani 1 1 d . . .
C40 C 0.23531(13) 0.22787(11) -0.08341(9) 0.0378(5) Uani 1 1 d . . .
C37 C 0.32700(12) 0.44015(11) -0.04986(9) 0.0400(5) Uani 1 1 d . . .
C49 C 0.14658(14) 0.20783(12) -0.15645(9) 0.0433(6) Uani 1 1 d . . .
C35 C 0.41111(13) 0.55424(12) 0.01823(10) 0.0502(6) Uani 1 1 d . . .
H35 H 0.4238 0.6078 0.0199 0.060 Uiso 1 1 calc R . .
C62 C 0.64855(15) 0.29494(13) 0.15529(11) 0.0509(7) Uani 1 1 d . . .
C7 C 0.58790(14) 0.02624(12) 0.20702(10) 0.0462(6) Uani 1 1 d . . .
C34 C 0.46038(14) 0.51364(12) 0.08325(10) 0.0485(6) Uani 1 1 d . . .
H34 H 0.5061 0.5400 0.1289 0.058 Uiso 1 1 calc R . .
C23 C -0.06521(16) 0.38864(16) 0.12574(11) 0.0669(8) Uani 1 1 d . . .
H23A H -0.0311 0.3423 0.1567 0.080 Uiso 1 1 calc R . .
H23B H -0.1479 0.3842 0.0982 0.080 Uiso 1 1 calc R . .
C16 C 0.13673(12) 0.32181(11) 0.15381(9) 0.0353(5) Uani 1 1 d . . .
H16 H 0.1252 0.3215 0.1919 0.042 Uiso 1 1 calc R . .
C46 C 0.06481(17) 0.02599(14) -0.12381(11) 0.0568(8) Uani 1 1 d . . .
H46 H 0.0015 0.0179 -0.1730 0.068 Uiso 1 1 calc R . .
C9 C 0.47406(12) 0.13656(10) 0.19344(8) 0.0334(5) Uani 1 1 d . . .
C32 C 0.37962(11) 0.39801(10) 0.01582(8) 0.0350(4) Uani 1 1 d . . .
C43 C 0.24405(14) 0.05463(11) 0.01891(10) 0.0435(6) Uani 1 1 d . . .
H43 H 0.3046 0.0643 0.0686 0.052 Uiso 1 1 calc R . .
C47 C 0.12748(15) 0.09133(12) -0.10687(9) 0.0442(6) Uani 1 1 d . . .
C64 C 0.59147(13) 0.23418(12) 0.03674(10) 0.0453(6) Uani 1 1 d . . .
C66 C 0.5554(2) 0.1876(2) -0.07384(13) 0.0824(10) Uani 1 1 d . . .
H66A H 0.4794 0.2101 -0.0978 0.099 Uiso 1 1 calc R . .
H66B H 0.5505 0.1323 -0.0661 0.099 Uiso 1 1 calc R . .
C13 C 0.17752(13) 0.32258(12) 0.04586(9) 0.0416(5) Uani 1 1 d . . .
H13 H 0.1910 0.3242 0.0086 0.050 Uiso 1 1 calc R . .
C14 C 0.08435(14) 0.35953(12) 0.03330(10) 0.0453(6) Uani 1 1 d . . .
H14 H 0.0349 0.3852 -0.0123 0.054 Uiso 1 1 calc R . .
C15 C 0.06113(13) 0.35986(11) 0.08759(10) 0.0411(6) Uani 1 1 d . . .
C10 C 0.40029(12) 0.19339(10) 0.18930(8) 0.0327(5) Uani 1 1 d . . .
C41 C 0.27709(12) 0.18139(11) -0.02148(8) 0.0338(5) Uani 1 1 d . . .
C51 C 0.0704(2) -0.15733(15) -0.03140(15) 0.0784(11) Uani 1 1 d . . .
H51A H 0.1535 -0.1580 0.0021 0.094 Uiso 1 1 calc R . .
H51B H 0.0454 -0.2076 -0.0565 0.094 Uiso 1 1 calc R . .
C69 C 0.73630(17) 0.33932(17) 0.21875(14) 0.0743(10) Uani 1 1 d . . .
H69A H 0.7139 0.3492 0.2522 0.111 Uiso 1 1 calc R . .
H69B H 0.7470 0.3881 0.2016 0.111 Uiso 1 1 calc R . .
H69C H 0.8068 0.3103 0.2449 0.111 Uiso 1 1 calc R . .
C39 C 0.28103(12) 0.30367(11) -0.06689(8) 0.0366(5) Uani 1 1 d . . .
C4 C 0.63414(16) -0.01899(15) 0.10857(11) 0.0612(7) Uani 1 1 d . . .
H4 H 0.6503 -0.0356 0.0747 0.073 Uiso 1 1 calc R . .
C3 C 0.57028(14) 0.04549(13) 0.09276(10) 0.0489(6) Uani 1 1 d . . .
H3 H 0.5425 0.0736 0.0487 0.059 Uiso 1 1 calc R . .
C2 C 0.54717(13) 0.06875(11) 0.14347(9) 0.0387(5) Uani 1 1 d . . .
C36 C 0.34422(13) 0.51843(12) -0.04859(10) 0.0465(6) Uani 1 1 d . . .
H36 H 0.3102 0.5467 -0.0932 0.056 Uiso 1 1 calc R . .
C33 C 0.44468(13) 0.43514(12) 0.08351(9) 0.0421(5) Uani 1 1 d . . .
H33 H 0.4774 0.4077 0.1285 0.051 Uiso 1 1 calc R . .
C21 C -0.11820(18) 0.42910(19) 0.00334(13) 0.0884(9) Uani 1 1 d . . .
H21B H -0.0809 0.4543 -0.0173 0.106 Uiso 1 1 calc R . .
H21A H -0.1591 0.4688 0.0111 0.106 Uiso 1 1 calc R . .
C19 C 0.37815(13) 0.19750(11) 0.24460(9) 0.0360(5) Uani 1 1 d . . .
C17 C 0.22809(12) 0.28469(10) 0.16372(9) 0.0317(5) Uani 1 1 d . . .
C24 C -0.0263(3) 0.4573(2) 0.17312(16) 0.1140(15) Uani 1 1 d . . .
H24B H -0.0479 0.4533 0.2076 0.171 Uiso 1 1 calc R . .
H24C H -0.0607 0.5030 0.1424 0.171 Uiso 1 1 calc R . .
H24A H 0.0557 0.4611 0.2009 0.171 Uiso 1 1 calc R . .
C54 C -0.1753(2) -0.0598(2) -0.17353(16) 0.1045(13) Uani 1 1 d . . .
H54B H -0.2419 -0.0698 -0.2234 0.157 Uiso 1 1 calc R . .
H54A H -0.1576 -0.0049 -0.1680 0.157 Uiso 1 1 calc R . .
H54C H -0.1900 -0.0753 -0.1373 0.157 Uiso 1 1 calc R . .
C53 C -0.0733(2) -0.10650(16) -0.16058(14) 0.0858(11) Uani 1 1 d . . .
H53B H -0.0933 -0.1616 -0.1677 0.103 Uiso 1 1 calc R . .
H53A H -0.0613 -0.0915 -0.1987 0.103 Uiso 1 1 calc R . .
C67 C 0.5949(2) 0.1979(2) -0.12259(16) 0.0916(12) Uani 1 1 d . . .
H67 H 0.6185 0.2482 -0.1240 0.110 Uiso 1 1 calc R . .
C5 C 0.67597(17) -0.06081(15) 0.17282(12) 0.0648(8) Uani 1 1 d . . .
H5 H 0.7199 -0.1053 0.1821 0.078 Uiso 1 1 calc R . .
C44 C 0.18515(17) -0.01197(13) 0.00310(11) 0.0550(7) Uani 1 1 d . . .
H44 H 0.2064 -0.0475 0.0415 0.066 Uiso 1 1 calc R . .
C22 C -0.1994(2) 0.3707(3) -0.04988(17) 0.1386(19) Uani 1 1 d . . .
H22B H -0.2548 0.3955 -0.0970 0.208 Uiso 1 1 calc R . .
H22C H -0.2379 0.3468 -0.0300 0.208 Uiso 1 1 calc R . .
H22A H -0.1589 0.3313 -0.0575 0.208 Uiso 1 1 calc R . .
C52 C 0.0227(2) -0.1454(2) 0.01319(17) 0.1008(14) Uani 1 1 d . . .
H51A H 0.0483 -0.1867 0.0495 0.151 Uiso 1 1 calc R . .
H51B H -0.0595 -0.1457 -0.0198 0.151 Uiso 1 1 calc R . .
H51C H 0.0484 -0.0960 0.0388 0.151 Uiso 1 1 calc R . .
C68 C 0.6019(3) 0.1443(3) -0.1660(2) 0.1337(19) Uani 1 1 d . . .
H68B H 0.5796 0.0928 -0.1673 0.160 Uiso 1 1 calc R . .
H68A H 0.6289 0.1591 -0.1945 0.160 Uiso 1 1 calc R . .
C501 C 0.8434(6) 0.3605(8) 0.7584(3) 0.211(5) Uiso 0.41 1 d PD A -1
H50A H 0.8226 0.4116 0.7664 0.253 Uiso 0.41 1 calc PR A -1
H50B H 0.7760 0.3275 0.7361 0.253 Uiso 0.41 1 calc PR A -1
Cl1 Cl 0.94633(16) 0.32259(14) 0.84360(11) 0.1023(4) Uiso 0.41 1 d PD A -1
Cl2 Cl 0.87854(16) 0.37056(14) 0.69338(11) 0.1023(4) Uiso 0.41 1 d PD A -1
C601 C 0.8329(6) 0.3481(6) 0.7808(5) 0.211(5) Uiso 0.14 1 d PD B -2
H60A H 0.7562 0.3537 0.7352 0.253 Uiso 0.14 1 calc PR B -2
H60B H 0.8338 0.3024 0.8076 0.253 Uiso 0.14 1 calc PR B -2
Cl3 Cl 0.9295(4) 0.3351(4) 0.7574(3) 0.1023(4) Uiso 0.14 1 d PD B -2
Cl4 Cl 0.8664(4) 0.4292(3) 0.8359(3) 0.1023(4) Uiso 0.14 1 d PD B -2
C500 C 0.9149(6) 0.3403(7) 0.7776(4) 0.211(5) Uiso 0.24 1 d PD C -3
H50C H 0.9930 0.3578 0.8140 0.253 Uiso 0.24 1 calc PR C -3
H50D H 0.9164 0.2863 0.7644 0.253 Uiso 0.24 1 calc PR C -3
Cl5 Cl 0.8332(3) 0.3503(3) 0.81295(19) 0.1207(8) Uiso 0.24 1 d PD C -3
Cl6 Cl 0.8476(3) 0.3985(3) 0.69936(19) 0.1207(8) Uiso 0.24 1 d PD C -3
C600 C 0.9121(8) 0.3128(6) 0.7631(4) 0.211(5) Uiso 0.22 1 d PD D -4
H60C H 0.9774 0.3303 0.7637 0.253 Uiso 0.22 1 calc PR D -4
H60D H 0.8787 0.2677 0.7302 0.253 Uiso 0.22 1 calc PR D -4
Cl7 Cl 0.8123(3) 0.3865(3) 0.7311(2) 0.1207(8) Uiso 0.22 1 d PD D -4
Cl8 Cl 0.9552(4) 0.2882(3) 0.8530(2) 0.1207(8) Uiso 0.22 1 d PD D -4

loop_
_atom_site_aniso_label
_atom_site_aniso_U_11
_atom_site_aniso_U_22
_atom_site_aniso_U_33
_atom_site_aniso_U_23
_atom_site_aniso_U_13
_atom_site_aniso_U_12
Ir1 0.03459(2) 0.03295(3) 0.03381(2) 0.00194(3) 0.02215(1) 0.00278(3)
S8 0.04974(17) 0.0533(3) 0.03598(17) 0.01385(18) 0.02429(12) 0.02254(19)
S38 0.04965(16) 0.0451(3) 0.04409(16) 0.01364(17) 0.03160(11) 0.00871(18)
O61 0.0412(5) 0.0502(8) 0.0454(5) -0.0001(6) 0.0243(4) -0.0019(5)
O64 0.0492(5) 0.0522(8) 0.0463(5) 0.0030(5) 0.0325(3) 0.0055(5)
O49 0.0697(7) 0.0623(9) 0.0361(5) 0.0059(6) 0.0299(4) -0.0010(7)
O48 0.0614(6) 0.0519(8) 0.0328(5) -0.0059(5) 0.0238(4) -0.0095(6)
O19 0.0493(5) 0.0591(8) 0.0349(5) 0.0107(5) 0.0238(4) 0.0181(6)
O18 0.0394(4) 0.0423(6) 0.0326(4) 0.0023(5) 0.0218(3) 0.0099(5)
O65 0.0611(6) 0.0871(12) 0.0682(6) 0.0106(7) 0.0459(4) 0.0044(7)
N31 0.0442(5) 0.0313(7) 0.0350(5) 0.0031(5) 0.0272(3) 0.0002(5)
N50 0.0992(11) 0.0531(11) 0.0577(10) -0.0073(9) 0.0343(8) -0.0329(10)
N1 0.0324(5) 0.0354(7) 0.0334(5) -0.0010(5) 0.0189(3) 0.0039(5)
N20 0.0457(6) 0.0646(11) 0.0552(7) 0.0105(8) 0.0313(5) 0.0203(7)
C63 0.0475(7) 0.0630(14) 0.0630(9) 0.0060(9) 0.0364(5) -0.0033(9)
C6 0.0663(9) 0.0573(12) 0.0570(9) 0.0141(9) 0.0350(7) 0.0305(9)
C12 0.0321(5) 0.0321(8) 0.0364(6) 0.0008(6) 0.0212(4) -0.0003(6)
C11 0.0305(5) 0.0268(8) 0.0324(6) -0.0017(6) 0.0165(4) 0.0014(5)
C42 0.0392(6) 0.0386(9) 0.0348(6) -0.0030(6) 0.0227(4) -0.0003(7)
C45 0.0745(10) 0.0439(11) 0.0512(9) -0.0102(9) 0.0348(7) -0.0171(9)
C40 0.0423(5) 0.0425(10) 0.0368(6) -0.0005(7) 0.0275(4) 0.0026(7)
C37 0.0428(5) 0.0385(9) 0.0546(6) 0.0050(7) 0.0373(4) 0.0039(6)
C49 0.0521(7) 0.0465(11) 0.0389(6) -0.0010(7) 0.0305(5) 0.0040(7)
C35 0.0573(6) 0.0340(10) 0.0851(8) 0.0038(7) 0.0560(5) 0.0015(7)
C62 0.0470(7) 0.0492(11) 0.0558(9) 0.0086(8) 0.0289(6) -0.0006(8)
C7 0.0453(7) 0.0496(11) 0.0420(7) 0.0088(8) 0.0239(5) 0.0168(8)
C34 0.0558(6) 0.0421(10) 0.0690(7) -0.0151(7) 0.0483(4) -0.0077(7)
C23 0.0570(7) 0.0904(17) 0.0641(9) 0.0198(11) 0.0411(6) 0.0347(10)
C16 0.0354(5) 0.0358(9) 0.0374(6) -0.0050(6) 0.0224(4) 0.0007(6)
C46 0.0626(10) 0.0576(13) 0.0372(8) -0.0075(9) 0.0210(7) -0.0142(10)
C9 0.0335(6) 0.0337(8) 0.0261(6) 0.0024(6) 0.0132(4) 0.0047(6)
C32 0.0415(5) 0.0334(9) 0.0475(6) 0.0007(6) 0.0357(4) 0.0009(6)
C43 0.0476(7) 0.0375(10) 0.0429(7) -0.0020(7) 0.0245(5) -0.0034(7)
C47 0.0582(7) 0.0428(10) 0.0350(6) -0.0056(7) 0.0288(5) -0.0033(8)
C64 0.0439(6) 0.0511(12) 0.0543(7) 0.0127(8) 0.0361(4) 0.0114(7)
C66 0.0822(10) 0.102(2) 0.0852(11) 0.0002(14) 0.0610(7) -0.0068(14)
C13 0.0432(6) 0.0452(10) 0.0415(7) 0.0076(7) 0.0273(4) 0.0075(7)
C14 0.0458(7) 0.0476(10) 0.0451(7) 0.0172(7) 0.0275(5) 0.0151(7)
C15 0.0379(6) 0.0401(10) 0.0447(7) 0.0027(7) 0.0233(5) 0.0080(7)
C10 0.0336(5) 0.0332(8) 0.0328(6) 0.0004(6) 0.0199(4) 0.0028(6)
C41 0.0366(5) 0.0361(9) 0.0338(6) -0.0011(6) 0.0232(4) 0.0050(6)
C51 0.0879(14) 0.0507(14) 0.0831(14) -0.0098(12) 0.0410(11) -0.0166(12)
C69 0.0474(9) 0.0850(18) 0.0851(13) -0.0001(13) 0.0348(8) -0.0151(11)
C39 0.0445(5) 0.0407(9) 0.0373(6) 0.0078(6) 0.0309(4) 0.0060(6)
C4 0.0617(8) 0.0708(14) 0.0554(9) 0.0007(9) 0.0361(6) 0.0260(9)
C3 0.0492(7) 0.0583(12) 0.0411(7) 0.0011(8) 0.0270(5) 0.0139(8)
C2 0.0367(6) 0.0396(9) 0.0367(7) 0.0002(7) 0.0192(5) 0.0085(7)
C36 0.0494(6) 0.0405(10) 0.0683(8) 0.0125(7) 0.0447(5) 0.0101(7)
C33 0.0509(6) 0.0388(10) 0.0518(7) -0.0018(7) 0.0383(4) -0.0015(7)
C21 0.0783(9) 0.122(2) 0.0869(11) 0.0437(13) 0.0600(7) 0.0625(11)
C19 0.0344(6) 0.0417(9) 0.0300(6) 0.0006(7) 0.0173(4) 0.0035(6)
C17 0.0312(5) 0.0276(8) 0.0337(6) -0.0031(6) 0.0171(4) -0.0003(6)
C24 0.1142(18) 0.118(2) 0.0737(16) -0.0089(17) 0.0328(13) 0.0522(17)
C54 0.1008(15) 0.125(3) 0.0800(15) -0.0139(17) 0.0473(11) -0.0513(16)
C53 0.1123(15) 0.0719(15) 0.0611(12) -0.0231(12) 0.0426(10) -0.0465(13)
C67 0.0841(13) 0.112(2) 0.0805(14) 0.0090(16) 0.0484(10) -0.0030(16)
C5 0.0638(9) 0.0642(13) 0.0637(10) 0.0057(10) 0.0350(7) 0.0339(9)
C44 0.0731(10) 0.0391(11) 0.0460(9) -0.0009(8) 0.0301(7) -0.0066(9)
C22 0.0651(15) 0.248(5) 0.0609(16) -0.027(2) 0.0117(12) 0.044(2)
C52 0.1098(16) 0.079(2) 0.1204(18) 0.0143(16) 0.0698(12) -0.0064(16)
C68 0.1080(18) 0.173(4) 0.128(2) -0.036(3) 0.0722(14) -0.026(2)

loop_
_atom_type_symbol
_atom_type_description
_atom_type_scat_dispersion_real
_atom_type_scat_dispersion_imag
_atom_type_scat_source
C C 0.0033 0.0016 'International Tables Vol C Tables 4.2.6.8 and 6.1.1.4'
H H 0.0000 0.0000 'International Tables Vol C Tables 4.2.6.8 and 6.1.1.4'
N N 0.0061 0.0033 'International Tables Vol C Tables 4.2.6.8 and 6.1.1.4'
O O 0.0106 0.0060 'International Tables Vol C Tables 4.2.6.8 and 6.1.1.4'
S S 0.1246 0.1234 'International Tables Vol C Tables 4.2.6.8 and 6.1.1.4'
Ir Ir -1.4442 7.9887 'International Tables Vol C Tables 4.2.6.8 and 6.1.1.4'
Cl Cl 0.1484 0.1585 'International Tables Vol C Tables 4.2.6.8 and 6.1.1.4'

loop_
_geom_angle_atom_site_label_1
_geom_angle_atom_site_label_2
_geom_angle_atom_site_label_3
_geom_angle
C11 Ir1 C41 95.92(7)
C11 Ir1 N31 100.93(7)
C41 Ir1 N31 80.21(6)
C11 Ir1 N1 80.29(7)
C41 Ir1 N1 102.92(6)
N31 Ir1 N1 176.56(5)
C11 Ir1 O61 90.05(6)
C41 Ir1 O61 172.37(7)
N31 Ir1 O61 94.02(5)
N1 Ir1 O61 82.74(5)
C11 Ir1 O64 175.45(5)
C41 Ir1 O64 86.67(7)
N31 Ir1 O64 83.17(6)
N1 Ir1 O64 95.50(6)
O61 Ir1 O64 87.68(6)
C9 S8 C7 89.37(10)
C39 S38 C37 89.39(8)
C62 O61 Ir1 125.70(14)
C64 O64 Ir1 125.02(13)
C49 O48 C47 121.07(13)
C19 O18 C17 121.78(16)
C64 O65 C66 116.06(19)
C39 N31 C32 112.70(14)
C39 N31 Ir1 112.30(12)
C32 N31 Ir1 134.67(9)
C45 N50 C51 121.56(17)
C45 N50 C53 119.7(2)
C51 N50 C53 118.5(2)
C9 N1 C2 111.90(15)
C9 N1 Ir1 112.12(12)
C2 N1 Ir1 135.65(14)
C15 N20 C21 123.3(2)
C15 N20 C23 121.81(17)
C21 N20 C23 114.53(19)
C62 C63 C64 126.2(2)
C5 C6 C7 118.1(2)
C17 C12 C13 114.71(17)
C17 C12 C11 120.15(14)
C13 C12 C11 124.98(19)
C10 C11 C12 114.88(18)
C10 C11 Ir1 113.10(13)
C12 C11 Ir1 132.02(13)
C43 C42 C47 114.69(17)
C43 C42 C41 125.81(13)
C47 C42 C41 119.47(17)
N50 C45 C46 121.69(17)
N50 C45 C44 121.5(2)
C46 C45 C44 116.8(2)
C41 C40 C49 125.11(18)
C41 C40 C39 114.18(13)
C49 C40 C39 120.35(16)
C36 C37 C32 120.77(15)
C36 C37 S38 128.74(14)
C32 C37 S38 110.49(14)
O49 C49 O48 115.83(14)
O49 C49 C40 127.2(2)
O48 C49 C40 116.94(17)
C36 C35 C34 120.95(19)
O61 C62 C63 127.33(18)
O61 C62 C69 115.0(2)
C63 C62 C69 117.7(2)
C2 C7 C6 121.5(2)
C2 C7 S8 110.61(16)
C6 C7 S8 127.93(18)
C35 C34 C33 121.50(17)
N20 C23 C24 110.2(3)
C17 C16 C15 119.8(2)
C47 C46 C45 121.02(16)
N1 C9 C10 117.15(15)
N1 C9 S8 114.88(14)
C10 C9 S8 127.70(16)
N31 C32 C33 126.98(16)
N31 C32 C37 112.81(14)
C33 C32 C37 120.13(17)
C44 C43 C42 123.18(15)
C46 C47 O48 114.90(14)
C46 C47 C42 123.26(19)
O48 C47 C42 121.83(18)
O64 C64 O65 118.72(17)
O64 C64 C63 127.6(2)
O65 C64 C63 113.67(19)
O65 C66 C67 110.1(2)
C14 C13 C12 122.7(2)
C13 C14 C15 120.91(16)
N20 C15 C16 121.9(2)
N20 C15 C14 120.67(16)
C16 C15 C14 117.38(18)
C11 C10 C9 114.03(18)
C11 C10 C19 125.13(17)
C9 C10 C19 120.56(15)
C40 C41 C42 115.45(13)
C40 C41 Ir1 112.58(13)
C42 C41 Ir1 131.84(12)
N50 C51 C52 111.5(3)
N31 C39 C40 116.50(16)
N31 C39 S38 114.50(14)
C40 C39 S38 128.62(11)
C3 C4 C5 121.8(3)
C4 C3 C2 118.1(2)
C7 C2 N1 113.2(2)
C7 C2 C3 119.82(19)
N1 C2 C3 126.95(17)
C35 C36 C37 118.70(18)
C34 C33 C32 117.85(17)
N20 C21 C22 110.6(3)
O19 C19 O18 117.9(2)
O19 C19 C10 126.08(18)
O18 C19 C10 116.03(14)
C16 C17 O18 114.39(18)
C16 C17 C12 124.46(15)
O18 C17 C12 121.14(15)
N50 C53 C54 115.3(3)
C68 C67 C66 129.1(4)
C6 C5 C4 120.6(2)
C43 C44 C45 121.0(2)
Cl1 C501 Cl2 116.5(5)
Cl4 C601 Cl3 111.1(6)
Cl6 C500 Cl5 104.2(5)
Cl7 C600 Cl8 108.1(7)

loop_
_geom_bond_atom_site_label_1
_geom_bond_atom_site_label_2
_geom_bond_distance
Ir1 C11 1.981(2)
Ir1 C41 1.9912(13)
Ir1 N31 2.0386(14)
Ir1 N1 2.0488(14)
Ir1 O61 2.1246(11)
Ir1 O64 2.1404(17)
S8 C9 1.7246(17)
S8 C7 1.747(3)
S38 C39 1.7259(19)
S38 C37 1.7492(17)
O61 C62 1.274(3)
O64 C64 1.266(2)
O49 C49 1.219(2)
O48 C49 1.378(3)
O48 C47 1.379(2)
O19 C19 1.210(2)
O18 C19 1.374(2)
O18 C17 1.3815(19)
O65 C64 1.352(3)
O65 C66 1.399(3)
N31 C39 1.3269(18)
N31 C32 1.387(2)
N50 C45 1.374(3)
N50 C51 1.472(3)
N50 C53 1.488(3)
N1 C9 1.323(3)
N1 C2 1.401(2)
N20 C15 1.363(3)
N20 C21 1.455(3)
N20 C23 1.465(4)
C63 C62 1.389(4)
C63 C64 1.403(3)
C6 C5 1.372(4)
C6 C7 1.393(3)
C12 C17 1.401(3)
C12 C13 1.404(2)
C12 C11 1.443(2)
C11 C10 1.397(2)
C42 C43 1.406(3)
C42 C47 1.410(2)
C42 C41 1.439(3)
C45 C46 1.397(3)
C45 C44 1.418(2)
C40 C41 1.396(2)
C40 C49 1.416(2)
C40 C39 1.431(3)
C37 C36 1.386(3)
C37 C32 1.401(2)
C35 C36 1.368(3)
C35 C34 1.379(3)
C62 C69 1.464(3)
C7 C2 1.387(3)
C34 C33 1.390(3)
C23 C24 1.474(4)
C16 C17 1.377(3)
C16 C15 1.396(2)
C46 C47 1.371(3)
C9 C10 1.424(3)
C32 C33 1.390(2)
C43 C44 1.365(3)
C66 C67 1.495(5)
C13 C14 1.376(3)
C14 C15 1.421(3)
C10 C19 1.434(3)
C51 C52 1.510(6)
C4 C3 1.370(3)
C4 C5 1.390(3)
C3 C2 1.403(3)
C21 C22 1.492(5)
C54 C53 1.566(5)
C67 C68 1.386(6)
C501 Cl1 1.730(7)
C501 Cl2 1.790(9)
C601 Cl4 1.746(10)
C601 Cl3 1.766(11)
C500 Cl6 1.744(9)
C500 Cl5 1.766(11)
C600 Cl7 1.755(11)
C600 Cl8 1.763(10)
